data_2209301
loop_
_publ_author_name
'Constable, Edwin C.'
'Gusmeroli, D.'
'Housecroft, Catherine E.'
'Neuburger, Markus'
'Schaffner, Silvia'

_publ_section_title
<i>N</i>^2^-(2,6-Dibromo-4-nitrophenyl)-<i>N</i>^1^,<i>N</i>^1^-diethyl-2-(triisopropylsilyl)ethanamidine
_journal_coeditor_code SG2025
_journal_issue 6
_journal_name_full 'Acta Crystallographica Section E'
_journal_page_first o2297
_journal_page_last o2299
_journal_paper_doi 10.1107/S1600536806016886
_journal_volume 62
_journal_year 2006
_chemical_formula_iupac 'C21 H35 Br2 N3 O2 Si1'
_chemical_formula_moiety 'C21 H35 Br2 N3 O2 Si1'
_chemical_formula_sum 'C21 H35 Br2 N3 O2 Si'
_chemical_formula_weight 549.42
_chemical_name_systematic
;
N^2^-(2,6-Dibromo-4-nitrophenyl)-N^1^,N^1^-diethyl-2-
(triisopropylsilyl)ethanamidine
;
_space_group_IT_number 2
_symmetry_cell_setting triclinic
_symmetry_space_group_name_Hall '-P 1'
_symmetry_space_group_name_H-M 'P -1'
_atom_sites_solution_hydrogens geom
_atom_sites_solution_primary direct
_audit_creation_method CRYSTALS_ver_12.80
_cell_angle_alpha 84.5138(9)
_cell_angle_beta 88.4554(8)
_cell_angle_gamma 78.6724(8)
_cell_formula_units_Z 2
_cell_length_a 9.5058(2)
_cell_length_b 10.5180(2)
_cell_length_c 12.7195(2)
_cell_measurement_reflns_used 5676
_cell_measurement_temperature 173
_cell_measurement_theta_max 27
_cell_measurement_theta_min 1
_cell_volume 1241.19(4)
_computing_cell_refinement DENZO/SCALEPACK
_computing_data_collection 'COLLECT (Nonius, 1997--2001)'
_computing_data_reduction 'DENZO/SCALEPACK (Otwinowski & Minor, 1997)'
_computing_molecular_graphics 'ORTEP-3 for Windows (Farrugia, 1997)'
_computing_publication_material CRYSTALS
_computing_structure_refinement 'CRYSTALS (Betteridge <i>et al.</i>,  2003)'
_computing_structure_solution 'SIR92 (Altomare <i>et al.</i>,  1994)'
_diffrn_ambient_temperature 173
_diffrn_measured_fraction_theta_full 0.998
_diffrn_measured_fraction_theta_max 0.998
_diffrn_measurement_device_type 'Nonius Kappa CCD'
_diffrn_measurement_method '\f and \w'
_diffrn_radiation_monochromator graphite
_diffrn_radiation_type 'Mo K\a'
_diffrn_radiation_wavelength 0.71073
_diffrn_reflns_av_R_equivalents 0.013
_diffrn_reflns_limit_h_max 12
_diffrn_reflns_limit_h_min -12
_diffrn_reflns_limit_k_max 13
_diffrn_reflns_limit_k_min -13
_diffrn_reflns_limit_l_max 16
_diffrn_reflns_limit_l_min -16
_diffrn_reflns_number 11254
_diffrn_reflns_theta_full 27.480
_diffrn_reflns_theta_max 27.480
_diffrn_reflns_theta_min 1.608
_diffrn_standards_number 0
_exptl_absorpt_coefficient_mu 3.335
_exptl_absorpt_correction_T_max 0.72
_exptl_absorpt_correction_T_min 0.55
_exptl_absorpt_correction_type multi-scan
_exptl_absorpt_process_details 'DENZO/SCALEPACK (Otwinowski & Minor, 1997)'
_exptl_crystal_colour orange
_exptl_crystal_density_diffrn 1.470
_exptl_crystal_description block
_exptl_crystal_F_000 564
_exptl_crystal_size_max 0.20
_exptl_crystal_size_mid 0.16
_exptl_crystal_size_min 0.10
_refine_diff_density_max 0.35
_refine_diff_density_min -0.36
_refine_ls_extinction_coef 59.(2)
_refine_ls_extinction_method 'Larson (1970) equation 22'
_refine_ls_goodness_of_fit_ref 1.0200
_refine_ls_hydrogen_treatment constr
_refine_ls_matrix_type full
_refine_ls_number_parameters 263
_refine_ls_number_reflns 4137
_refine_ls_number_restraints 0
_refine_ls_R_factor_all 0.0368
_refine_ls_R_factor_gt 0.0220
_refine_ls_shift/su_max 0.000671
_refine_ls_structure_factor_coef F
_refine_ls_weighting_details
;
Method, part 1, Chebychev polynomial, (Watkin, 1994, Prince,
1982)
[weight] = 1.0/[A~0~*T~0~(x)+A~1~*T~1~(x) ... +A~n-1~]*T~n-1~(x)]
where A~i~ are the Chebychev coefficients listed below and x= Fcalc/Fmax
Method = Robust Weighting (Prince, 1982)
W = [weight] * [1-(deltaF/6*sigmaF)^2^]^2^
A~i~ are: 0.109 -0.105 -0.515E-01 -0.758E-01
;
_refine_ls_weighting_scheme calc
_refine_ls_wR_factor_all 0.0305
_refine_ls_wR_factor_gt 0.0220
_refine_ls_wR_factor_ref 0.0220
_reflns_number_gt 4137
_reflns_number_total 5691
_reflns_threshold_expression I>3\s(I)
_cod_data_source_file sg2025.cif
_cod_data_source_block IV
_cod_original_formula_sum 'C21 H35 Br2 N3 O2 Si1'
_cod_database_code 2209301
_cod_database_fobs_code 2209301

loop_
_symmetry_equiv_pos_as_xyz
x,y,z
-x,-y,-z

loop_
_atom_site_type_symbol
_atom_site_label
_atom_site_fract_x
_atom_site_fract_y
_atom_site_fract_z
_atom_site_U_iso_or_equiv
_atom_site_adp_type
_atom_site_occupancy
Br Br1 0.46693(2) 0.26144(2) 0.035455(16) 0.0381 Uani 1.0000
Br Br2 0.43237(2) 0.34439(2) 0.473273(16) 0.0424 Uani 1.0000
Si Si1 0.89343(5) 0.27797(5) 0.27898(4) 0.0263 Uani 1.0000
O O1 0.19606(19) 0.74521(18) 0.08105(14) 0.0558 Uani 1.0000
O O2 0.1674(2) 0.77076(17) 0.24778(15) 0.0597 Uani 1.0000
N N1 0.21456(19) 0.70571(19) 0.17475(16) 0.0429 Uani 1.0000
C C1 0.45715(19) 0.32075(19) 0.25168(15) 0.0299 Uani 1.0000
C C2 0.4187(2) 0.37128(19) 0.14612(15) 0.0317 Uani 1.0000
C C3 0.3420(2) 0.4954(2) 0.12022(16) 0.0337 Uani 1.0000
C C4 0.2966(2) 0.5741(2) 0.20082(17) 0.0352 Uani 1.0000
C C5 0.3235(2) 0.5303(2) 0.30654(17) 0.0358 Uani 1.0000
C C6 0.4008(2) 0.4064(2) 0.32948(15) 0.0326 Uani 1.0000
N N7 0.52613(18) 0.19721(16) 0.28101(13) 0.0332 Uani 1.0000
C C8 0.65370(19) 0.14350(18) 0.24912(14) 0.0273 Uani 1.0000
N N9 0.69500(17) 0.01358(16) 0.27288(13) 0.0330 Uani 1.0000
C C10 0.5960(3) -0.0593(2) 0.3320(2) 0.0464 Uani 1.0000
C C11 0.4843(3) -0.0965(3) 0.2639(3) 0.0634 Uani 1.0000
C C12 0.8285(2) -0.0630(2) 0.23351(17) 0.0374 Uani 1.0000
C C13 0.8181(3) -0.1014(3) 0.1218(2) 0.0539 Uani 1.0000
C C14 0.75897(19) 0.21770(18) 0.19558(14) 0.0270 Uani 1.0000
C C15 1.0595(2) 0.2746(2) 0.19361(16) 0.0339 Uani 1.0000
C C16 1.0342(2) 0.3634(2) 0.09036(17) 0.0406 Uani 1.0000
C C17 1.1272(2) 0.1355(2) 0.1689(2) 0.0461 Uani 1.0000
C C18 0.8105(2) 0.44838(19) 0.31305(17) 0.0382 Uani 1.0000
C C19 0.7249(3) 0.5391(2) 0.2257(2) 0.0477 Uani 1.0000
C C20 0.9235(3) 0.5178(3) 0.3533(3) 0.0640 Uani 1.0000
C C21 0.9434(2) 0.1665(2) 0.40418(15) 0.0346 Uani 1.0000
C C22 0.8241(3) 0.1779(3) 0.48726(17) 0.0540 Uani 1.0000
C C23 1.0865(3) 0.1814(3) 0.4518(2) 0.0580 Uani 1.0000
H H31 0.3198 0.5278 0.0449 0.0411 Uiso 1.0000
H H51 0.2877 0.5874 0.3640 0.0434 Uiso 1.0000
H H101 0.6539 -0.1409 0.3678 0.0553 Uiso 1.0000
H H102 0.5448 -0.0041 0.3863 0.0553 Uiso 1.0000
H H111 0.4216 -0.1454 0.3094 0.0763 Uiso 1.0000
H H112 0.5335 -0.1528 0.2095 0.0763 Uiso 1.0000
H H113 0.4244 -0.0160 0.2281 0.0763 Uiso 1.0000
H H121 0.9051 -0.0101 0.2341 0.0446 Uiso 1.0000
H H122 0.8556 -0.1444 0.2820 0.0446 Uiso 1.0000
H H131 0.9127 -0.1529 0.1004 0.0651 Uiso 1.0000
H H132 0.7922 -0.0212 0.0719 0.0651 Uiso 1.0000
H H133 0.7427 -0.1554 0.1198 0.0651 Uiso 1.0000
H H141 0.8163 0.1600 0.1453 0.0325 Uiso 1.0000
H H142 0.7018 0.2962 0.1551 0.0325 Uiso 1.0000
H H151 1.1313 0.3066 0.2350 0.0409 Uiso 1.0000
H H161 1.1261 0.3568 0.0492 0.0489 Uiso 1.0000
H H162 0.9997 0.4555 0.1069 0.0489 Uiso 1.0000
H H163 0.9604 0.3360 0.0477 0.0489 Uiso 1.0000
H H171 1.2146 0.1374 0.1237 0.0539 Uiso 1.0000
H H172 1.1547 0.0801 0.2363 0.0539 Uiso 1.0000
H H173 1.0563 0.0986 0.1306 0.0539 Uiso 1.0000
H H181 0.7422 0.4384 0.3731 0.0459 Uiso 1.0000
H H191 0.6867 0.6256 0.2525 0.0569 Uiso 1.0000
H H192 0.7887 0.5507 0.1631 0.0569 Uiso 1.0000
H H193 0.6432 0.5002 0.2045 0.0569 Uiso 1.0000
H H201 0.8765 0.6071 0.3705 0.0786 Uiso 1.0000
H H202 0.9693 0.4670 0.4183 0.0786 Uiso 1.0000
H H203 0.9985 0.5242 0.2974 0.0786 Uiso 1.0000
H H211 0.9584 0.0755 0.3833 0.0417 Uiso 1.0000
H H221 0.8567 0.1171 0.5511 0.0615 Uiso 1.0000
H H222 0.8004 0.2693 0.5074 0.0615 Uiso 1.0000
H H223 0.7369 0.1547 0.4578 0.0615 Uiso 1.0000
H H231 1.1074 0.1206 0.5173 0.0712 Uiso 1.0000
H H232 1.0794 0.2730 0.4695 0.0712 Uiso 1.0000
H H233 1.1656 0.1601 0.3990 0.0712 Uiso 1.0000

loop_
_atom_site_aniso_label
_atom_site_aniso_U_11
_atom_site_aniso_U_22
_atom_site_aniso_U_33
_atom_site_aniso_U_12
_atom_site_aniso_U_13
_atom_site_aniso_U_23
Br1 0.03238(10) 0.04794(13) 0.03618(11) -0.00810(8) -0.00026(8) -0.01389(9)
Br2 0.04972(13) 0.04334(12) 0.03271(11) -0.00650(10) 0.00765(9) -0.00373(8)
Si1 0.0270(2) 0.0255(2) 0.0269(2) -0.00682(19) -0.00300(19) -0.00135(19)
O1 0.0512(10) 0.0545(10) 0.0532(10) 0.0074(8) -0.0055(8) 0.0036(8)
O2 0.0668(12) 0.0444(10) 0.0615(11) 0.0107(9) -0.0061(9) -0.0149(8)
N1 0.0324(9) 0.0409(10) 0.0533(11) -0.0020(8) -0.0036(8) -0.0041(9)
C1 0.0235(8) 0.0333(10) 0.0347(9) -0.0093(7) 0.0054(7) -0.0058(8)
C2 0.0249(9) 0.0373(10) 0.0351(10) -0.0091(8) 0.0030(7) -0.0093(8)
C3 0.0251(9) 0.0401(11) 0.0369(10) -0.0086(8) -0.0007(7) -0.0039(8)
C4 0.0257(9) 0.0333(10) 0.0461(11) -0.0041(8) -0.0024(8) -0.0050(8)
C5 0.0300(9) 0.0387(11) 0.0398(10) -0.0070(8) 0.0032(8) -0.0099(8)
C6 0.0287(9) 0.0364(10) 0.0331(9) -0.0074(8) 0.0051(7) -0.0050(8)
N7 0.0318(8) 0.0317(8) 0.0368(9) -0.0080(7) 0.0076(7) -0.0044(7)
C8 0.0294(9) 0.0286(9) 0.0258(8) -0.0095(7) -0.0003(7) -0.0046(7)
N9 0.0331(8) 0.0283(8) 0.0379(9) -0.0073(7) 0.0035(7) -0.0027(7)
C10 0.0451(12) 0.0334(11) 0.0602(14) -0.0131(9) 0.0056(10) 0.0082(10)
C11 0.0415(13) 0.0460(14) 0.104(2) -0.0170(11) -0.0043(14) 0.0043(14)
C12 0.0378(11) 0.0313(10) 0.0419(11) -0.0017(8) -0.0015(9) -0.0072(8)
C13 0.0522(14) 0.0549(15) 0.0562(15) -0.0046(11) -0.0003(11) -0.0249(12)
C14 0.0257(8) 0.0305(9) 0.0258(8) -0.0079(7) -0.0008(7) -0.0028(7)
C15 0.0272(9) 0.0399(11) 0.0353(10) -0.0104(8) -0.0042(7) 0.0021(8)
C16 0.0356(10) 0.0478(12) 0.0377(11) -0.0113(9) 0.0009(8) 0.0050(9)
C17 0.0328(11) 0.0440(12) 0.0576(14) -0.0015(9) 0.0110(10) -0.0009(10)
C18 0.0462(12) 0.0287(10) 0.0400(11) -0.0073(9) 0.0018(9) -0.0047(8)
C19 0.0434(12) 0.0283(10) 0.0696(16) -0.0031(9) -0.0100(11) -0.0003(10)
C20 0.0791(19) 0.0387(13) 0.0777(19) -0.0100(13) -0.0313(15) -0.0180(12)
C21 0.0431(11) 0.0322(10) 0.0287(9) -0.0080(8) -0.0065(8) -0.0016(8)
C22 0.0712(17) 0.0546(15) 0.0271(10) 0.0062(12) 0.0065(10) 0.0022(10)
C23 0.0707(17) 0.0535(15) 0.0535(14) -0.0228(13) -0.0350(13) 0.0082(12)

loop_
_atom_type_symbol
_atom_type_scat_dispersion_real
_atom_type_scat_dispersion_imag
_atom_type_scat_source
C 0.0033 0.0016 'International Tables Vol C 4.2.6.8 and 6.1.1.4'
H 0.0000 0.0000 'International Tables Vol C 4.2.6.8 and 6.1.1.4'
Br -0.2901 2.4595 'International Tables Vol C 4.2.6.8 and 6.1.1.4'
N 0.0061 0.0033 'International Tables Vol C 4.2.6.8 and 6.1.1.4'
O 0.0106 0.0060 'International Tables Vol C 4.2.6.8 and 6.1.1.4'
Si 0.0817 0.0704 'International Tables Vol C 4.2.6.8 and 6.1.1.4'

loop_
_geom_angle_atom_site_label_1
_geom_angle_atom_site_label_2
_geom_angle_atom_site_label_3
_geom_angle
_geom_angle_publ_flag
C14 Si1 C15 105.53(8) no
C14 Si1 C18 108.26(9) no
C15 Si1 C18 112.37(9) no
C14 Si1 C21 112.01(8) no
C15 Si1 C21 108.45(9) no
C18 Si1 C21 110.17(9) no
O1 N1 O2 123.6(2) yes
O1 N1 C4 118.30(19) yes
O2 N1 C4 118.15(19) yes
C2 C1 C6 114.13(18) no
C2 C1 N7 125.02(17) no
C6 C1 N7 120.40(18) no
Br1 C2 C1 119.08(14) no
Br1 C2 C3 117.60(15) no
C1 C2 C3 123.26(18) no
C2 C3 C4 118.59(19) no
C2 C3 H31 120.6 no
C4 C3 H31 120.8 no
N1 C4 C3 119.28(19) no
N1 C4 C5 118.82(19) no
C3 C4 C5 121.88(19) no
C4 C5 C6 117.97(19) no
C4 C5 H51 121.0 no
C6 C5 H51 121.0 no
Br2 C6 C1 117.85(15) no
Br2 C6 C5 118.13(15) no
C1 C6 C5 124.01(19) no
C1 N7 C8 125.59(16) yes
N7 C8 N9 116.91(17) yes
N7 C8 C14 124.15(17) yes
N9 C8 C14 118.79(16) yes
C8 N9 C10 119.40(17) yes
C8 N9 C12 123.41(16) yes
C10 N9 C12 116.87(17) yes
N9 C10 C11 114.2(2) no
N9 C10 H101 108.3 no
C11 C10 H101 108.4 no
N9 C10 H102 108.3 no
C11 C10 H102 108.2 no
H101 C10 H102 109.5 no
C10 C11 H111 109.4 no
C10 C11 H112 109.4 no
H111 C11 H112 109.5 no
C10 C11 H113 109.6 no
H111 C11 H113 109.5 no
H112 C11 H113 109.5 no
N9 C12 C13 113.95(18) no
N9 C12 H121 108.2 no
C13 C12 H121 108.4 no
N9 C12 H122 108.5 no
C13 C12 H122 108.4 no
H121 C12 H122 109.5 no
C12 C13 H131 109.4 no
C12 C13 H132 109.5 no
H131 C13 H132 109.5 no
C12 C13 H133 109.5 no
H131 C13 H133 109.5 no
H132 C13 H133 109.5 no
C8 C14 Si1 119.51(12) no
C8 C14 H141 106.9 no
Si1 C14 H141 106.9 no
C8 C14 H142 106.9 no
Si1 C14 H142 106.9 no
H141 C14 H142 109.5 no
Si1 C15 C16 113.71(14) no
Si1 C15 C17 111.66(14) no
C16 C15 C17 109.52(18) no
Si1 C15 H151 107.2 no
C16 C15 H151 107.3 no
C17 C15 H151 107.1 no
C15 C16 H161 109.5 no
C15 C16 H162 109.4 no
H161 C16 H162 109.5 no
C15 C16 H163 109.6 no
H161 C16 H163 109.5 no
H162 C16 H163 109.5 no
C15 C17 H171 109.5 no
C15 C17 H172 109.5 no
H171 C17 H172 109.5 no
C15 C17 H173 109.4 no
H171 C17 H173 109.5 no
H172 C17 H173 109.5 no
Si1 C18 C19 116.55(15) no
Si1 C18 C20 111.50(16) no
C19 C18 C20 108.25(19) no
Si1 C18 H181 106.7 no
C19 C18 H181 106.8 no
C20 C18 H181 106.5 no
C18 C19 H191 109.4 no
C18 C19 H192 109.6 no
H191 C19 H192 109.5 no
C18 C19 H193 109.4 no
H191 C19 H193 109.5 no
H192 C19 H193 109.5 no
C18 C20 H201 109.5 no
C18 C20 H202 109.5 no
H201 C20 H202 109.5 no
C18 C20 H203 109.4 no
H201 C20 H203 109.5 no
H202 C20 H203 109.5 no
Si1 C21 C22 113.20(15) no
Si1 C21 C23 113.10(15) no
C22 C21 C23 111.0(2) no
Si1 C21 H211 106.3 no
C22 C21 H211 106.3 no
C23 C21 H211 106.4 no
C21 C22 H221 109.4 no
C21 C22 H222 109.5 no
H221 C22 H222 109.5 no
C21 C22 H223 109.5 no
H221 C22 H223 109.5 no
H222 C22 H223 109.5 no
C21 C23 H231 109.6 no
C21 C23 H232 109.5 no
H231 C23 H232 109.5 no
C21 C23 H233 109.2 no
H231 C23 H233 109.5 no
H232 C23 H233 109.5 no

loop_
_geom_bond_atom_site_label_1
_geom_bond_atom_site_label_2
_geom_bond_distance
_geom_bond_publ_flag
Br1 C2 1.8959(19) yes
Br2 C6 1.893(2) yes
Si1 C14 1.9185(18) no
Si1 C15 1.888(2) no
Si1 C18 1.897(2) no
Si1 C21 1.898(2) no
O1 N1 1.229(3) yes
O2 N1 1.229(3) yes
N1 C4 1.461(3) yes
C1 C2 1.426(3) no
C1 C6 1.425(3) no
C1 N7 1.358(3) yes
C2 C3 1.379(3) no
C3 C4 1.387(3) no
C3 H31 1.000 no
C4 C5 1.393(3) no
C5 C6 1.374(3) no
C5 H51 1.000 no
N7 C8 1.305(2) yes
C8 N9 1.353(2) yes
C8 C14 1.498(2) yes
N9 C10 1.474(3) yes
N9 C12 1.467(3) yes
C10 C11 1.519(4) no
C10 H101 1.000 no
C10 H102 1.000 no
C11 H111 1.000 no
C11 H112 1.000 no
C11 H113 1.000 no
C12 C13 1.525(3) no
C12 H121 1.000 no
C12 H122 1.000 no
C13 H131 1.000 no
C13 H132 1.000 no
C13 H133 1.000 no
C14 H141 1.000 no
C14 H142 1.000 no
C15 C16 1.533(3) no
C15 C17 1.537(3) no
C15 H151 1.000 no
C16 H161 1.000 no
C16 H162 1.000 no
C16 H163 1.000 no
C17 H171 1.000 no
C17 H172 1.000 no
C17 H173 1.000 no
C18 C19 1.532(3) no
C18 C20 1.536(3) no
C18 H181 1.000 no
C19 H191 1.000 no
C19 H192 1.000 no
C19 H193 1.000 no
C20 H201 1.000 no
C20 H202 1.000 no
C20 H203 1.000 no
C21 C22 1.525(3) no
C21 C23 1.545(3) no
C21 H211 1.000 no
C22 H221 1.000 no
C22 H222 1.000 no
C22 H223 1.000 no
C23 H231 1.000 no
C23 H232 1.000 no
C23 H233 1.000 no

loop_
_cod_related_entry_id
_cod_related_entry_database
_cod_related_entry_code
1 ChemSpider 21179233
